data_2008971
loop_
_publ_author_name
'Hensen, Karl'
'Mayr-Stein, Ralf'
'Bolte, Michael'

_publ_section_title
;
 Isoquinoline
;
_journal_issue 9
_journal_name_full 'Acta Crystallographica Section C'
_journal_page_first 1565
_journal_page_last 1567
_journal_paper_doi 10.1107/S0108270199006320
_journal_volume 55
_journal_year 1999
_chemical_formula_sum 'C9 H7 N'
_chemical_formula_weight 129.16
_chemical_name_systematic ?
_space_group_IT_number 14
_symmetry_cell_setting monoclinic
_symmetry_space_group_name_Hall '-P 2ybc'
_symmetry_space_group_name_H-M 'P 1 21/c 1'
_audit_creation_method SHELXL-97
_cell_angle_alpha 90.00
_cell_angle_beta 116.880(10)
_cell_angle_gamma 90.00
_cell_formula_units_Z 2
_cell_length_a 7.839(2)
_cell_length_b 5.9900(10)
_cell_length_c 8.244(2)
_cell_measurement_reflns_used 8192
_cell_measurement_temperature 173(2)
_cell_measurement_theta_max 25
_cell_measurement_theta_min 1
_cell_volume 345.28(14)
_computing_cell_refinement SMART
_computing_data_collection 'SMART (Siemens, 1995)'
_computing_data_reduction 'SAINT (Siemens, 1995)'
_computing_molecular_graphics 'XP in SHELXTL-Plus (Sheldrick, 1991)'
_computing_structure_refinement 'SHELXL97 (Sheldrick, 1997)'
_computing_structure_solution 'SHELXS97 (Sheldrick, 1990)'
_diffrn_ambient_temperature 173(2)
_diffrn_measured_fraction_theta_full 1.000
_diffrn_measured_fraction_theta_max 1.000
_diffrn_measurement_device_type 'Siemens CCD three-circle'
_diffrn_measurement_method \w
_diffrn_radiation_monochromator graphite
_diffrn_radiation_source 'fine-focus sealed tube'
_diffrn_radiation_type MoK\a
_diffrn_radiation_wavelength 0.71073
_diffrn_reflns_av_R_equivalents 0.034
_diffrn_reflns_av_sigmaI/netI 0.0144
_diffrn_reflns_limit_h_max 11
_diffrn_reflns_limit_h_min -11
_diffrn_reflns_limit_k_max 8
_diffrn_reflns_limit_k_min -8
_diffrn_reflns_limit_l_max 11
_diffrn_reflns_limit_l_min -11
_diffrn_reflns_number 11083
_diffrn_reflns_theta_full 30.51
_diffrn_reflns_theta_max 30.51
_diffrn_reflns_theta_min 2.91
_diffrn_standards_decay_% 0
_diffrn_standards_interval_time 1200
_diffrn_standards_number 146
_exptl_absorpt_coefficient_mu 0.074
_exptl_absorpt_correction_T_max 0.971
_exptl_absorpt_correction_T_min 0.957
_exptl_absorpt_correction_type empirical
_exptl_absorpt_process_details '(SADABS; Sheldrick, 1996)'
_exptl_crystal_colour colourless
_exptl_crystal_density_diffrn 1.242
_exptl_crystal_density_method 'not measured'
_exptl_crystal_description block
_exptl_crystal_F_000 136
_exptl_crystal_size_max 0.60
_exptl_crystal_size_mid 0.50
_exptl_crystal_size_min 0.40
_refine_diff_density_max 0.305
_refine_diff_density_min -0.191
_refine_ls_extinction_method none
_refine_ls_goodness_of_fit_ref 1.092
_refine_ls_hydrogen_treatment mixed
_refine_ls_matrix_type full
_refine_ls_number_parameters 62
_refine_ls_number_reflns 1049
_refine_ls_number_restraints 0
_refine_ls_restrained_S_all 1.092
_refine_ls_R_factor_all 0.0517
_refine_ls_R_factor_gt 0.0470
_refine_ls_shift/su_max <0.001
_refine_ls_shift/su_mean 0.000
_refine_ls_structure_factor_coef Fsqd
_refine_ls_weighting_details 'calc w = 1/[\s^2^(Fo^2^)+(0.0774P)^2^+0.0434P] where P = (Fo^2^+2Fc^2^)/3'
_refine_ls_weighting_scheme calc
_refine_ls_wR_factor_ref 0.1331
_reflns_number_gt 916
_reflns_number_total 1049
_reflns_threshold_expression I>2\s(I)
_cod_data_source_file sk1296.cif
_cod_data_source_block he67
_cod_depositor_comments
;
The following automatic conversions were performed:
'_symmetry_cell_setting' value 'Monoclinic' changed to 'monoclinic'
according to '/home/saulius/struct/CIF-dictionaries/cif_core.dic'
dictionary named 'cif_core.dic' version 2.4.1 from 2010-06-29.

Automatic conversion script
Id: cif_fix_enum 1527 2010-12-29 10:47:43Z saulius 

The following automatic conversions were performed:

'_symmetry_cell_setting' value 'Monoclinic' changed to 'monoclinic'
according to /home/saulius/struct/CIF-dictionaries/cif_core.dic
dictionary named 'cif_core.dic' version 2.4.1 from 2010-06-29.

Automatic conversion script
Id: cif_fix_values 1715 2011-07-08 13:25:40Z adriana 
;
_cod_original_cell_volume 345.28(13)
_cod_original_sg_symbol_H-M 'P 21/c'
_cod_database_code 2008971
_cod_database_fobs_code 2008971

loop_
_symmetry_equiv_pos_as_xyz
'x, y, z'
'-x, y+1/2, -z+1/2'
'-x, -y, -z'
'x, -y-1/2, z-1/2'

loop_
_atom_site_label
_atom_site_fract_x
_atom_site_fract_y
_atom_site_fract_z
_atom_site_U_iso_or_equiv
_atom_site_adp_type
_atom_site_calc_flag
_atom_site_refinement_flags
_atom_site_occupancy
_atom_site_disorder_assembly
_atom_site_disorder_group
_atom_site_type_symbol
C1 0.73107(14) 0.65467(18) 0.62301(14) 0.0388(3) Uani d . 1 . . C
H1 0.788(2) 0.804(3) 0.6105(19) 0.052(4) Uiso d . 1 . . H
C2 0.83598(13) 0.5109(2) 0.76036(13) 0.0456(3) Uani d P 0.50 . . C
H2 0.963(4) 0.562(4) 0.847(3) 0.037(6) Uiso d P 0.50 . . H
N2 0.83598(13) 0.5109(2) 0.76036(13) 0.0456(3) Uani d P 0.50 . . N
C3 0.75575(15) 0.30850(19) 0.77331(13) 0.0424(3) Uani d . 1 . . C
H3 0.831(2) 0.203(3) 0.871(2) 0.069(5) Uiso d . 1 . . H
C4 0.57319(15) 0.24817(16) 0.65165(12) 0.0363(3) Uani d . 1 . . C
H4 0.519(2) 0.105(3) 0.664(2) 0.051(4) Uiso d . 1 . . H
C5 0.45989(11) 0.39596(14) 0.50750(11) 0.0284(2) Uani d . 1 . . C

loop_
_atom_site_aniso_label
_atom_site_aniso_U_11
_atom_site_aniso_U_22
_atom_site_aniso_U_33
_atom_site_aniso_U_12
_atom_site_aniso_U_13
_atom_site_aniso_U_23
C1 0.0339(5) 0.0425(5) 0.0415(5) -0.0095(4) 0.0183(4) -0.0110(4)
C2 0.0345(5) 0.0563(6) 0.0387(5) -0.0003(4) 0.0100(4) -0.0075(4)
N2 0.0345(5) 0.0563(6) 0.0387(5) -0.0003(4) 0.0100(4) -0.0075(4)
C3 0.0457(5) 0.0467(6) 0.0307(5) 0.0136(4) 0.0137(4) 0.0070(4)
C4 0.0488(5) 0.0321(5) 0.0348(5) 0.0031(4) 0.0248(4) 0.0029(3)
C5 0.0315(4) 0.0299(4) 0.0267(4) -0.0023(3) 0.0159(3) -0.0037(3)

loop_
_atom_type_symbol
_atom_type_description
_atom_type_scat_dispersion_real
_atom_type_scat_dispersion_imag
_atom_type_scat_source
C C 0.0033 0.0016 'International Tables Vol C Tables 4.2.6.8 and 6.1.1.4'
H H 0.0000 0.0000 'International Tables Vol C Tables 4.2.6.8 and 6.1.1.4'
N N 0.0061 0.0033 'International Tables Vol C Tables 4.2.6.8 and 6.1.1.4'

loop_
_geom_angle_atom_site_label_1
_geom_angle_atom_site_label_2
_geom_angle_atom_site_label_3
_geom_angle_site_symmetry_1
_geom_angle_site_symmetry_3
_geom_angle
_geom_angle_publ_flag
C2 C1 C5 . 3_666 121.71(9) y
C2 C1 H1 . . 120.7(8) ?
C5 C1 H1 3_666 . 117.6(8) ?
C1 C2 C3 . . 119.35(9) y
C1 C2 H2 . . 116.2(15) ?
C3 C2 H2 . . 124.4(15) ?
C4 C3 C2 . . 122.06(9) y
C4 C3 H3 . . 118.1(10) ?
C2 C3 H3 . . 119.8(10) ?
C3 C4 C5 . . 119.76(9) y
C3 C4 H4 . . 120.7(9) ?
C5 C4 H4 . . 119.5(9) ?
C4 C5 C1 . 3_666 122.88(9) y
C4 C5 C5 . 3_666 118.82(10) y
C1 C5 C5 3_666 3_666 118.29(10) y

loop_
_geom_bond_atom_site_label_1
_geom_bond_atom_site_label_2
_geom_bond_site_symmetry_2
_geom_bond_distance
_geom_bond_publ_flag
C1 C2 . 1.3631(16) y
C1 C5 3_666 1.4261(13) y
C1 H1 . 1.024(16) ?
C2 C3 . 1.3919(17) y
C2 H2 . 0.98(3) ?
C3 C4 . 1.3736(15) y
C3 H3 . 0.986(18) ?
C4 C5 . 1.4249(13) y
C4 H4 . 0.985(16) ?
C5 C1 3_666 1.4261(13) ?
C5 C5 3_666 1.4265(16) y

loop_
_geom_hbond_atom_site_label_D
_geom_hbond_atom_site_label_H
_geom_hbond_atom_site_label_A
_geom_hbond_site_symmetry_A
_geom_hbond_distance_DH
_geom_hbond_distance_HA
_geom_hbond_distance_DA
_geom_hbond_angle_DHA
C2 H2 N2 3_767 0.98(3) 2.92(3) 3.613(2) 128.6(19)
C4 H4 N2 2_646 0.985(16) 3.161(16) 3.8650(16) 129.7(11)
C1 H1 N2 2_756 1.024(16) 2.922(15) 3.7477(16) 138.2(11)

loop_
_geom_torsion_atom_site_label_1
_geom_torsion_atom_site_label_2
_geom_torsion_atom_site_label_3
_geom_torsion_atom_site_label_4
_geom_torsion_site_symmetry_1
_geom_torsion_site_symmetry_4
_geom_torsion
C5 C1 C2 C3 3_666 . 0.49(15)
C1 C2 C3 C4 . . -0.01(16)
C2 C3 C4 C5 . . -0.42(15)
C3 C4 C5 C1 . 3_666 -179.55(9)
C3 C4 C5 C5 . 3_666 0.38(15)
